data_4064287
loop_
_publ_author_name
'Chakraborty, Tapash'
'Sharma, Sagar'
'Singh, Harkesh B.'
'Butcher, Ray J.'

_publ_section_title
;
 Reactions of Di-o-tolyl Telluride and Selenide with Palladium Acetate:
 Isolation of a Novel Palladium Complex of a Tellurenic Acid Anhydride and
 Related Trinuclear and Tetranuclear Palladium Complexes
;
_journal_issue 9
_journal_name_full Organometallics
_journal_page_first 2525
_journal_paper_doi 10.1021/om2000184
_journal_volume 30
_journal_year 2011
_chemical_formula_moiety '2(C18 H20 O5 Pd Te2), C7 H8'
_chemical_formula_sum 'C43 H47 O10 Pd2 Te4'
_chemical_formula_weight 1448.01
_chemical_name_systematic
; 
 ? 
;
_space_group_IT_number 12
_symmetry_cell_setting monoclinic
_symmetry_space_group_name_Hall '-I 2y'
_symmetry_space_group_name_H-M 'I 1 2/m 1'
_atom_sites_solution_hydrogens geom
_atom_sites_solution_primary direct
_atom_sites_solution_secondary difmap
_audit_creation_method SHELXL-97
_cell_angle_alpha 90.00
_cell_angle_beta 91.798(2)
_cell_angle_gamma 90.00
_cell_formula_units_Z 2
_cell_length_a 7.8457(2)
_cell_length_b 15.1119(4)
_cell_length_c 19.1215(4)
_cell_measurement_reflns_used 6581
_cell_measurement_temperature 200(2)
_cell_measurement_theta_max 34.6164
_cell_measurement_theta_min 4.7907
_cell_volume 2265.99(10)
_computing_cell_refinement
;
CrysAlis RED, Oxford Diffraction Ltd.,
Version 1.171.32.15 (release 10-01-2008 CrysAlis171 .NET)
(compiled Jan 10 2008,16:37:18)
;
_computing_data_collection
;
CrysAlis CCD, Oxford Diffraction Ltd.,
Version 1.171.32.15 (release 10-01-2008 CrysAlis171 .NET)
(compiled Jan 10 2008,16:37:18)
;
_computing_data_reduction
;
CrysAlis RED, Oxford Diffraction Ltd.,
Version 1.171.32.15 (release 10-01-2008 CrysAlis171 .NET)
(compiled Jan 10 2008,16:37:18)
;
_computing_molecular_graphics 'SHELXTL (Sheldrick, 2008)'
_computing_publication_material SHELXTL
_computing_structure_refinement 'SHELXL-97 (Sheldrick, 2008)'
_computing_structure_solution 'SHELXS-97 (Sheldrick, 2008)'
_diffrn_ambient_temperature 200(2)
_diffrn_detector_area_resol_mean 10.5081
_diffrn_measured_fraction_theta_full 0.992
_diffrn_measured_fraction_theta_max 0.935
_diffrn_measurement_device_type 'Oxford Diffraction Gemini'
_diffrn_measurement_method '\f and \w scans'
_diffrn_radiation_monochromator graphite
_diffrn_radiation_source 'Enhance (Mo) X-ray Source'
_diffrn_radiation_type MoK\a
_diffrn_radiation_wavelength 0.71073
_diffrn_reflns_av_R_equivalents 0.0186
_diffrn_reflns_av_sigmaI/netI 0.0240
_diffrn_reflns_limit_h_max 12
_diffrn_reflns_limit_h_min -12
_diffrn_reflns_limit_k_max 23
_diffrn_reflns_limit_k_min -21
_diffrn_reflns_limit_l_max 30
_diffrn_reflns_limit_l_min -29
_diffrn_reflns_number 10260
_diffrn_reflns_theta_full 25.00
_diffrn_reflns_theta_max 34.77
_diffrn_reflns_theta_min 4.81
_diffrn_standards_decay_% <2%
_diffrn_standards_interval_count 50
_diffrn_standards_number 2
_exptl_absorpt_coefficient_mu 3.372
_exptl_absorpt_correction_T_max 1.00000
_exptl_absorpt_correction_T_min 0.77938
_exptl_absorpt_correction_type multi-scan
_exptl_absorpt_process_details
;
CrysAlis RED, Oxford Diffraction Ltd.,
Version 1.171.32.15 (release 10-01-2008 CrysAlis171 .NET)
(compiled Jan 10 2008,16:37:18)
Empirical absorption correction using spherical harmonics,
 implemented in SCALE3 ABSPACK scaling algorithm.
;
_exptl_crystal_colour 'pale yellow'
_exptl_crystal_density_diffrn 2.121
_exptl_crystal_density_method 'not measured'
_exptl_crystal_description prism
_exptl_crystal_F_000 1370
_exptl_crystal_size_max 0.48
_exptl_crystal_size_mid 0.36
_exptl_crystal_size_min 0.31
_refine_diff_density_max 1.095
_refine_diff_density_min -0.461
_refine_diff_density_rms 0.095
_refine_ls_extinction_method none
_refine_ls_goodness_of_fit_ref 1.028
_refine_ls_hydrogen_treatment constr
_refine_ls_matrix_type full
_refine_ls_number_parameters 164
_refine_ls_number_reflns 4740
_refine_ls_number_restraints 0
_refine_ls_restrained_S_all 1.028
_refine_ls_R_factor_all 0.0294
_refine_ls_R_factor_gt 0.0214
_refine_ls_shift/su_max 0.002
_refine_ls_shift/su_mean 0.000
_refine_ls_structure_factor_coef Fsqd
_refine_ls_weighting_details 'calc w=1/[\s^2^(Fo^2^)+(0.0235P)^2^+0.8197P] where P=(Fo^2^+2Fc^2^)/3'
_refine_ls_weighting_scheme calc
_refine_ls_wR_factor_gt 0.0480
_refine_ls_wR_factor_ref 0.0500
_reflns_number_gt 4024
_reflns_number_total 4740
_reflns_threshold_expression I>2\s(I)
_cod_data_source_file om2000184_si_002.cif
_cod_data_source_block 4
_cod_database_code 4064287

loop_
_symmetry_equiv_pos_as_xyz
'x, y, z'
'-x, y, -z'
'x+1/2, y+1/2, z+1/2'
'-x+1/2, y+1/2, -z+1/2'
'-x, -y, -z'
'x, -y, z'
'-x+1/2, -y+1/2, -z+1/2'
'x+1/2, -y+1/2, z+1/2'

loop_
_atom_site_label
_atom_site_type_symbol
_atom_site_fract_x
_atom_site_fract_y
_atom_site_fract_z
_atom_site_U_iso_or_equiv
_atom_site_adp_type
_atom_site_occupancy
_atom_site_symmetry_multiplicity
_atom_site_calc_flag
_atom_site_refinement_flags
_atom_site_disorder_assembly
_atom_site_disorder_group
Te Te 0.924663(11) 0.103987(6) 0.365853(5) 0.02276(2) Uani 1 1 d . . .
Pd Pd 0.824105(18) 0.0000 0.455365(7) 0.02022(3) Uani 1 2 d S . .
O O 1.00814(18) 0.0000 0.30998(8) 0.0275(3) Uani 1 2 d S . .
O1 O 0.78875(16) 0.20760(7) 0.44138(6) 0.0340(3) Uani 1 1 d . . .
O2 O 0.74366(15) 0.10235(7) 0.52171(6) 0.0284(2) Uani 1 1 d . . .
C1 C 0.70299(18) 0.11913(9) 0.30095(7) 0.0222(3) Uani 1 1 d . . .
C2 C 0.54283(19) 0.10891(10) 0.32900(8) 0.0278(3) Uani 1 1 d . . .
H2A H 0.5325 0.0962 0.3773 0.033 Uiso 1 1 calc R . .
C3 C 0.3990(2) 0.11733(12) 0.28607(10) 0.0364(4) Uani 1 1 d . . .
H3A H 0.2892 0.1098 0.3048 0.044 Uiso 1 1 calc R . .
C4 C 0.4144(2) 0.13665(12) 0.21607(10) 0.0381(4) Uani 1 1 d . . .
H4A H 0.3151 0.1429 0.1868 0.046 Uiso 1 1 calc R . .
C5 C 0.5742(2) 0.14698(11) 0.18834(8) 0.0318(3) Uani 1 1 d . . .
H5A H 0.5828 0.1604 0.1401 0.038 Uiso 1 1 calc R . .
C6 C 0.72238(19) 0.13806(9) 0.22977(8) 0.0247(3) Uani 1 1 d . . .
C7 C 0.8936(2) 0.14852(11) 0.19799(8) 0.0325(3) Uani 1 1 d . . .
H7A H 0.8784 0.1668 0.1490 0.049 Uiso 1 1 calc R . .
H7B H 0.9548 0.0920 0.2003 0.049 Uiso 1 1 calc R . .
H7C H 0.9595 0.1936 0.2239 0.049 Uiso 1 1 calc R . .
C11 C 0.74763(19) 0.18242(10) 0.50094(8) 0.0271(3) Uani 1 1 d . . .
C12 C 0.7024(2) 0.25230(12) 0.55301(9) 0.0386(4) Uani 1 1 d . . .
H12A H 0.7103 0.3108 0.5312 0.058 Uiso 1 1 calc R . .
H12B H 0.7817 0.2491 0.5936 0.058 Uiso 1 1 calc R . .
H12C H 0.5857 0.2426 0.5682 0.058 Uiso 1 1 calc R . .
C1T C 0.8674(8) 0.5000 0.4944(3) 0.0453(13) Uani 0.50 2 d SP . 1
C2T C 0.8351(8) 0.5000 0.5654(3) 0.0480(14) Uani 0.50 2 d SP . 1
H2TA H 0.9278 0.5000 0.5993 0.058 Uiso 0.50 2 d SPR . 1
C3T C 0.6687(9) 0.5000 0.5892(4) 0.0583(17) Uani 0.50 2 d SP A 1
H3TA H 0.6486 0.5000 0.6385 0.070 Uiso 0.50 2 d SPR A 1
C4T C 0.5364(9) 0.5000 0.5400(4) 0.0572(17) Uani 0.50 2 d SP . 1
H4TA H 0.4213 0.5000 0.5556 0.069 Uiso 0.50 2 d SPR . 1
C5T C 0.5645(9) 0.5000 0.4718(4) 0.0562(17) Uani 0.50 2 d SP . 1
H5TA H 0.4714 0.5000 0.4380 0.067 Uiso 0.50 2 d SPR . 1
C6T C 0.7307(8) 0.5000 0.4483(3) 0.0486(14) Uani 0.50 2 d SP B 1
H6TA H 0.7526 0.5000 0.3992 0.058 Uiso 0.50 2 d SPR B 1
C7T C 1.0500(9) 0.5000 0.4711(4) 0.067(2) Uani 0.50 2 d SP . 1
H7TA H 1.0512 0.5000 0.4209 0.101 Uiso 0.50 2 d SPR . 1
H7TB H 1.1073 0.5519 0.4888 0.101 Uiso 0.25 1 d PR . 1

loop_
_atom_site_aniso_label
_atom_site_aniso_U_11
_atom_site_aniso_U_22
_atom_site_aniso_U_33
_atom_site_aniso_U_23
_atom_site_aniso_U_13
_atom_site_aniso_U_12
Te 0.02058(4) 0.02451(4) 0.02314(4) 0.00139(3) -0.00016(3) -0.00331(3)
Pd 0.02105(6) 0.02149(6) 0.01800(6) 0.000 -0.00131(5) 0.000
O 0.0226(6) 0.0284(7) 0.0319(7) 0.000 0.0065(6) 0.000
O1 0.0516(7) 0.0234(5) 0.0272(5) 0.0014(4) 0.0048(5) 0.0033(5)
O2 0.0349(5) 0.0258(5) 0.0245(5) -0.0013(4) 0.0010(4) 0.0021(4)
C1 0.0225(6) 0.0223(6) 0.0216(6) 0.0016(5) -0.0001(5) -0.0003(5)
C2 0.0237(6) 0.0319(7) 0.0280(7) 0.0052(6) 0.0028(6) 0.0002(6)
C3 0.0215(7) 0.0446(9) 0.0431(9) 0.0067(8) 0.0002(7) -0.0024(6)
C4 0.0323(8) 0.0409(9) 0.0404(9) 0.0059(8) -0.0126(7) -0.0020(7)
C5 0.0376(8) 0.0336(8) 0.0239(6) 0.0034(6) -0.0054(6) -0.0023(7)
C6 0.0302(7) 0.0220(6) 0.0221(6) 0.0002(5) 0.0014(5) -0.0013(5)
C7 0.0361(8) 0.0353(8) 0.0266(7) 0.0028(6) 0.0096(6) 0.0006(7)
C11 0.0276(7) 0.0277(7) 0.0259(6) -0.0045(6) -0.0038(6) 0.0015(5)
C12 0.0515(10) 0.0324(8) 0.0318(8) -0.0079(7) 0.0014(8) 0.0065(7)
C1T 0.059(3) 0.038(3) 0.039(3) 0.000 0.000(3) 0.000
C2T 0.055(3) 0.041(3) 0.047(3) 0.000 -0.003(3) 0.000
C3T 0.074(4) 0.049(3) 0.053(3) 0.000 0.011(3) 0.000
C4T 0.053(4) 0.061(4) 0.058(4) 0.000 0.000(3) 0.000
C5T 0.046(3) 0.061(4) 0.061(4) 0.000 -0.009(3) 0.000
C6T 0.049(3) 0.048(3) 0.048(3) 0.000 -0.005(3) 0.000
C7T 0.051(4) 0.092(5) 0.060(4) 0.000 0.005(3) 0.000

loop_
_atom_type_symbol
_atom_type_description
_atom_type_scat_dispersion_real
_atom_type_scat_dispersion_imag
_atom_type_scat_source
C C 0.0033 0.0016 'International Tables Vol C Tables 4.2.6.8 and 6.1.1.4'
H H 0.0000 0.0000 'International Tables Vol C Tables 4.2.6.8 and 6.1.1.4'
O O 0.0106 0.0060 'International Tables Vol C Tables 4.2.6.8 and 6.1.1.4'
Pd Pd -0.9988 1.0072 'International Tables Vol C Tables 4.2.6.8 and 6.1.1.4'
Te Te -0.5308 1.6751 'International Tables Vol C Tables 4.2.6.8 and 6.1.1.4'

loop_
_geom_angle_atom_site_label_1
_geom_angle_atom_site_label_2
_geom_angle_atom_site_label_3
_geom_angle
_geom_angle_site_symmetry_1
_geom_angle_site_symmetry_3
O Te C1 92.75(6) . .
O Te O1 169.12(4) . .
C1 Te O1 84.84(5) . .
O Te Pd 89.28(3) . .
C1 Te Pd 101.57(4) . .
O1 Te Pd 80.83(3) . .
O Te Te 38.96(3) . 6
C1 Te Te 96.21(4) . 6
O1 Te Te 130.68(3) . 6
Pd Te Te 50.510(3) . 6
O2 Pd O2 94.31(6) . 6
O2 Pd Te 172.24(3) . 6
O2 Pd Te 93.34(3) 6 6
O2 Pd Te 93.34(3) . .
O2 Pd Te 172.24(3) 6 .
Te Pd Te 78.980(6) 6 .
O2 Pd Pd 87.05(3) . 5_756
O2 Pd Pd 87.05(3) 6 5_756
Te Pd Pd 94.631(6) 6 5_756
Te Pd Pd 94.630(6) . 5_756
Te O Te 102.09(7) . 6
C11 O1 Te 118.72(10) . .
C11 O2 Pd 119.87(10) . .
C2 C1 C6 121.57(13) . .
C2 C1 Te 119.84(11) . .
C6 C1 Te 118.58(10) . .
C3 C2 C1 119.48(15) . .
C3 C2 H2A 120.3 . .
C1 C2 H2A 120.3 . .
C4 C3 C2 120.14(16) . .
C4 C3 H3A 119.9 . .
C2 C3 H3A 119.9 . .
C3 C4 C5 120.21(16) . .
C3 C4 H4A 119.9 . .
C5 C4 H4A 119.9 . .
C4 C5 C6 121.39(15) . .
C4 C5 H5A 119.3 . .
C6 C5 H5A 119.3 . .
C5 C6 C1 117.21(14) . .
C5 C6 C7 120.11(14) . .
C1 C6 C7 122.68(14) . .
C6 C7 H7A 109.5 . .
C6 C7 H7B 109.5 . .
H7A C7 H7B 109.5 . .
C6 C7 H7C 109.5 . .
H7A C7 H7C 109.5 . .
H7B C7 H7C 109.5 . .
O1 C11 O2 125.55(14) . .
O1 C11 C12 117.53(14) . .
O2 C11 C12 116.91(14) . .
C11 C12 H12A 109.5 . .
C11 C12 H12B 109.5 . .
H12A C12 H12B 109.5 . .
C11 C12 H12C 109.5 . .
H12A C12 H12C 109.5 . .
H12B C12 H12C 109.5 . .
C7T C1T C6T 173.7(9) 5_766 .
C7T C1T C2T 55.9(6) 5_766 .
C6T C1T C2T 117.8(6) . .
C7T C1T C7T 63.6(8) 5_766 .
C6T C1T C7T 122.7(6) . .
C2T C1T C7T 119.5(7) . .
C7T C2T C1T 40.6(5) 5_766 .
C7T C2T C3T 162.0(8) 5_766 .
C1T C2T C3T 121.4(6) . .
C7T C2T H2TA 79.5 5_766 .
C1T C2T H2TA 120.2 . .
C3T C2T H2TA 118.4 . .
C4T C3T C2T 117.9(6) . .
C4T C3T H3TA 121.8 . .
C2T C3T H3TA 120.3 . .
C5T C4T C5T 85.4(9) 5_666 .
C5T C4T C3T 152.9(11) 5_666 .
C5T C4T C3T 121.7(7) . .
C5T C4T C4T 55.1(7) 5_666 5_666
C5T C4T C4T 30.3(4) . 5_666
C3T C4T C4T 152.0(9) . 5_666
C5T C4T H4TA 34.1 5_666 .
C5T C4T H4TA 119.4 . .
C3T C4T H4TA 118.9 . .
C4T C4T H4TA 89.2 5_666 .
C4T C5T C4T 94.6(9) 5_666 .
C4T C5T C6T 145.3(11) 5_666 .
C4T C5T C6T 120.1(7) . .
C4T C5T C5T 61.8(8) 5_666 5_666
C4T C5T C5T 32.8(4) . 5_666
C6T C5T C5T 152.9(9) . 5_666
C4T C5T H5TA 26.3 5_666 .
C4T C5T H5TA 120.9 . .
C6T C5T H5TA 119.0 . .
C5T C5T H5TA 88.2 5_666 .
C1T C6T C5T 121.1(6) . .
C1T C6T H6TA 118.1 . .
C5T C6T H6TA 120.8 . .
C1T C7T C2T 83.5(7) 5_766 5_766
C1T C7T C7T 80.1(9) 5_766 5_766
C2T C7T C7T 163.6(11) 5_766 5_766
C1T C7T C1T 116.4(8) 5_766 .
C2T C7T C1T 160.1(8) 5_766 .
C7T C7T C1T 36.3(4) 5_766 .
C1T C7T H7TA 134.1 5_766 .
C2T C7T H7TA 50.6 5_766 .
C7T C7T H7TA 145.8 5_766 .
C1T C7T H7TA 109.5 . .
C1T C7T H7TB 55.2 5_766 .
C2T C7T H7TB 81.2 5_766 .
C7T C7T H7TB 89.4 5_766 .
C1T C7T H7TB 109.4 . .
H7TA C7T H7TB 109.5 . .

loop_
_geom_bond_atom_site_label_1
_geom_bond_atom_site_label_2
_geom_bond_distance
_geom_bond_site_symmetry_2
Te O 2.0208(9) .
Te C1 2.1171(14) .
Te O1 2.4022(11) .
Te Pd 2.47106(15) .
Te Te 3.1429(2) 6
Pd O2 2.1096(11) .
Pd O2 2.1097(11) 6
Pd Te 2.47105(15) 6
Pd Pd 3.1993(3) 5_756
O Te 2.0209(9) 6
O1 C11 1.2526(19) .
O2 C11 1.2741(18) .
C1 C2 1.390(2) .
C1 C6 1.4037(19) .
C2 C3 1.380(2) .
C2 H2A 0.9500 .
C3 C4 1.379(3) .
C3 H3A 0.9500 .
C4 C5 1.385(2) .
C4 H4A 0.9500 .
C5 C6 1.393(2) .
C5 H5A 0.9500 .
C6 C7 1.500(2) .
C7 H7A 0.9800 .
C7 H7B 0.9800 .
C7 H7C 0.9800 .
C11 C12 1.501(2) .
C12 H12A 0.9800 .
C12 H12B 0.9800 .
C12 H12C 0.9800 .
C1T C7T 0.910(9) 5_766
C1T C6T 1.366(8) .
C1T C2T 1.388(8) .
C1T C7T 1.514(9) .
C2T C7T 1.157(9) 5_766
C2T C3T 1.396(10) .
C2T H2TA 0.9600 .
C3T C4T 1.379(10) .
C3T H3TA 0.9602 .
C4T C5T 0.816(9) 5_666
C4T C5T 1.329(9) .
C4T C4T 1.615(14) 5_666
C4T H4TA 0.9600 .
C5T C4T 0.816(9) 5_666
C5T C6T 1.393(9) .
C5T C5T 1.502(15) 5_666
C5T H5TA 0.9601 .
C6T H6TA 0.9600 .
C7T C1T 0.910(9) 5_766
C7T C2T 1.157(9) 5_766
C7T C7T 1.376(15) 5_766
C7T H7TA 0.9601 .
C7T H7TB 0.9600 .

loop_
_geom_torsion_atom_site_label_1
_geom_torsion_atom_site_label_2
_geom_torsion_atom_site_label_3
_geom_torsion_atom_site_label_4
_geom_torsion
_geom_torsion_site_symmetry_1
_geom_torsion_site_symmetry_4
O Te Pd O2 177.00(5) . .
C1 Te Pd O2 -90.34(5) . .
O1 Te Pd O2 -7.58(4) . .
Te Te Pd O2 -178.87(3) 6 .
O Te Pd O2 -12.5(2) . 6
C1 Te Pd O2 80.1(2) . 6
O1 Te Pd O2 162.9(2) . 6
Te Te Pd O2 -8.4(2) 6 6
O Te Pd Te -4.14(4) . 6
C1 Te Pd Te 88.53(4) . 6
O1 Te Pd Te 171.28(3) . 6
O Te Pd Pd 89.69(4) . 5_756
C1 Te Pd Pd -177.65(4) . 5_756
O1 Te Pd Pd -94.89(3) . 5_756
Te Te Pd Pd 93.827(5) 6 5_756
C1 Te O Te -96.47(6) . 6
O1 Te O Te -19.6(3) . 6
Pd Te O Te 5.08(5) . 6
O Te O1 C11 38.1(3) . .
C1 Te O1 C11 115.70(12) . .
Pd Te O1 C11 13.08(11) . .
Te Te O1 C11 21.95(13) 6 .
O2 Pd O2 C11 -172.35(9) 6 .
Te Pd O2 C11 -1.9(3) 6 .
Te Pd O2 C11 6.36(11) . .
Pd Pd O2 C11 100.83(11) 5_756 .
O Te C1 C2 117.91(12) . .
O1 Te C1 C2 -51.45(12) . .
Pd Te C1 C2 28.07(12) . .
Te Te C1 C2 78.97(11) 6 .
O Te C1 C6 -61.10(11) . .
O1 Te C1 C6 129.54(11) . .
Pd Te C1 C6 -150.93(10) . .
Te Te C1 C6 -100.03(11) 6 .
C6 C1 C2 C3 0.1(2) . .
Te C1 C2 C3 -178.85(12) . .
C1 C2 C3 C4 -0.7(3) . .
C2 C3 C4 C5 0.5(3) . .
C3 C4 C5 C6 0.2(3) . .
C4 C5 C6 C1 -0.7(2) . .
C4 C5 C6 C7 179.24(16) . .
C2 C1 C6 C5 0.5(2) . .
Te C1 C6 C5 179.53(11) . .
C2 C1 C6 C7 -179.37(14) . .
Te C1 C6 C7 -0.39(19) . .
Te O1 C11 O2 -13.0(2) . .
Te O1 C11 C12 165.68(11) . .
Pd O2 C11 O1 3.6(2) . .
Pd O2 C11 C12 -175.06(11) . .
C6T C1T C2T C7T 180.000(4) . 5_766
C7T C1T C2T C7T 0.000(3) . 5_766
C7T C1T C2T C3T 180.000(4) 5_766 .
C6T C1T C2T C3T 0.000(3) . .
C7T C1T C2T C3T 180.000(2) . .
C7T C2T C3T C4T 0.000(8) 5_766 .
C1T C2T C3T C4T 0.000(3) . .
C2T C3T C4T C5T 180.000(5) . 5_666
C2T C3T C4T C5T 0.000(3) . .
C2T C3T C4T C4T 0.000(6) . 5_666
C5T C4T C5T C4T 0.0 5_666 5_666
C3T C4T C5T C4T 180.000(4) . 5_666
C5T C4T C5T C6T 180.000(3) 5_666 .
C3T C4T C5T C6T 0.000(3) . .
C4T C4T C5T C6T 180.000(4) 5_666 .
C3T C4T C5T C5T 180.000(2) . 5_666
C4T C4T C5T C5T 0.000(3) 5_666 5_666
C7T C1T C6T C5T 0.00(2) 5_766 .
C2T C1T C6T C5T 0.000(2) . .
C7T C1T C6T C5T 180.000(2) . .
C4T C5T C6T C1T 180.000(4) 5_666 .
C4T C5T C6T C1T 0.000(2) . .
C5T C5T C6T C1T 0.000(4) 5_666 .
C7T C1T C7T C1T 0.0 5_766 5_766
C6T C1T C7T C1T 180.000(3) . 5_766
C2T C1T C7T C1T 0.000(1) . 5_766
C7T C1T C7T C2T 180.000(6) 5_766 5_766
C6T C1T C7T C2T 0.000(6) . 5_766
C2T C1T C7T C2T 180.000(5) . 5_766
C6T C1T C7T C7T 180.000(1) . 5_766
C2T C1T C7T C7T 0.000(2) . 5_766
